data_7130045
loop_
_publ_author_name
'Leleu, Ludovic'
'Martzel, Thomas'
'Fall, Arona'
'Sanselme, Morgane'
'Levacher, Vincent'
'Oudeyer, Sylvain'
'Bri\`ere, Jean-Fran\,cois'

_publ_section_title
;
 Diastereoselective addition of redox active esters to azomethine imines
 by electrosynthesis
;
_journal_name_full 'Chemical Communications'
_journal_paper_doi 10.1039/D2CC01795D
_journal_year 2022
_chemical_compound_source 'synthesis as described'
_chemical_formula_moiety 'C16 H13 Br N2 O'
_chemical_formula_sum 'C16 H13 Br N2 O'
_chemical_formula_weight 329.19
_space_group_IT_number 14
_space_group_name_Hall '-P 2yab'
_space_group_name_H-M_alt 'P 1 21/a 1'
_symmetry_cell_setting monoclinic
_symmetry_Int_Tables_number 14
_symmetry_space_group_name_Hall '-P 2yab'
_symmetry_space_group_name_H-M 'P 1 21/a 1'
_atom_sites_solution_hydrogens geom
_atom_sites_solution_primary direct
_atom_sites_solution_secondary difmap
_audit_conform_dict_location ftp://ftp.iucr.org/pub/cif_core.dic
_audit_conform_dict_name cif_core.dic
_audit_conform_dict_version 2.4
_audit_creation_date 2021-11-09T11:30:11-00:00
_audit_creation_method 'WinGX routine CIF_UPDATE'
_audit_update_record
;
2022-02-25 deposited with the CCDC.	2022-04-25 downloaded from the CCDC.
;
_cell_angle_alpha 90
_cell_angle_beta 110.793(3)
_cell_angle_gamma 90
_cell_formula_units_Z 4
_cell_length_a 11.589(2)
_cell_length_b 12.259(2)
_cell_length_c 11.867(2)
_cell_measurement_reflns_used 1413
_cell_measurement_temperature 293(2)
_cell_measurement_theta_max 23.26
_cell_measurement_theta_min 1.84
_cell_measurement_wavelength 0.71073
_cell_volume 1576.1(5)
_computing_structure_refinement 'SHELXL-97 (Sheldrick, 2008)'
_diffrn_ambient_temperature 293(2)
_diffrn_measured_fraction_theta_full 0.999
_diffrn_measured_fraction_theta_max 0.999
_diffrn_measurement_device_type 'SMART APEX I Bruker'
_diffrn_radiation_monochromator graphite
_diffrn_radiation_type MoK\a
_diffrn_radiation_wavelength 0.71073
_diffrn_reflns_av_R_equivalents 0.0652
_diffrn_reflns_av_unetI/netI 0.0622
_diffrn_reflns_limit_h_max 12
_diffrn_reflns_limit_h_min -12
_diffrn_reflns_limit_k_max 13
_diffrn_reflns_limit_k_min -13
_diffrn_reflns_limit_l_max 13
_diffrn_reflns_limit_l_min -12
_diffrn_reflns_number 9510
_diffrn_reflns_theta_full 23.26
_diffrn_reflns_theta_max 23.26
_diffrn_reflns_theta_min 1.84
_exptl_absorpt_coefficient_mu 2.605
_exptl_absorpt_correction_type none
_exptl_crystal_colour colourless
_exptl_crystal_density_diffrn 1.387
_exptl_crystal_density_method 'not measured'
_exptl_crystal_description prism
_exptl_crystal_F_000 664
_exptl_crystal_size_max 0
_exptl_crystal_size_mid 0
_exptl_crystal_size_min 0
_refine_diff_density_max 0.363
_refine_diff_density_min -0.295
_refine_diff_density_rms 0.051
_refine_ls_extinction_method none
_refine_ls_goodness_of_fit_ref 0.789
_refine_ls_hydrogen_treatment constr
_refine_ls_matrix_type full
_refine_ls_number_parameters 182
_refine_ls_number_reflns 2262
_refine_ls_number_restraints 0
_refine_ls_restrained_S_all 0.789
_refine_ls_R_factor_all 0.0543
_refine_ls_R_factor_gt 0.0326
_refine_ls_shift/su_max 0.001
_refine_ls_shift/su_mean 0
_refine_ls_structure_factor_coef Fsqd
_refine_ls_weighting_details 'calc w=1/[\s^2^(Fo^2^)+(0.0276P)^2^+0.0000P] where P=(Fo^2^+2Fc^2^)/3'
_refine_ls_weighting_scheme calc
_refine_ls_wR_factor_gt 0.0626
_refine_ls_wR_factor_ref 0.0658
_reflns_number_gt 1413
_reflns_number_total 2262
_reflns_threshold_expression >2\s(I)
_cod_data_source_file d2cc01795d2.cif
_cod_data_source_block lgl084m_sqd
_cod_original_sg_symbol_H-M 'P 21/a'
_cod_database_code 7130045

loop_
_symmetry_equiv_pos_as_xyz
'x, y, z'
'-x+1/2, y+1/2, -z'
'-x, -y, -z'
'x-1/2, -y-1/2, z'

loop_
_atom_site_label
_atom_site_type_symbol
_atom_site_fract_x
_atom_site_fract_y
_atom_site_fract_z
_atom_site_U_iso_or_equiv
_atom_site_adp_type
_atom_site_occupancy
_atom_site_symmetry_multiplicity
_atom_site_calc_flag
_atom_site_refinement_flags
_atom_site_disorder_assembly
_atom_site_disorder_group
O1 O 0.2048(2) 0.42872(19) 0.1097(2) 0.0716(8) Uani 1 1 d . . .
C1 C 0.1169(3) 0.3411(3) 0.4284(3) 0.0701(12) Uani 1 1 d . . .
H1 H 0.1816 0.3385 0.3994 0.084 Uiso 1 1 calc R . .
C2 C 0.1417(4) 0.3489(4) 0.5505(4) 0.0815(13) Uani 1 1 d . . .
H2 H 0.2231 0.3527 0.6033 0.098 Uiso 1 1 calc R . .
C3 C 0.0486(5) 0.3509(3) 0.5941(4) 0.0745(12) Uani 1 1 d . . .
H3 H 0.0656 0.3558 0.6767 0.089 Uiso 1 1 calc R . .
C4 C -0.0698(4) 0.3459(3) 0.5164(4) 0.0773(13) Uani 1 1 d . . .
H4 H -0.1339 0.3477 0.5462 0.093 Uiso 1 1 calc R . .
C5 C -0.0962(3) 0.3382(3) 0.3944(3) 0.0597(11) Uani 1 1 d . . .
H5 H -0.1779 0.3337 0.3425 0.072 Uiso 1 1 calc R . .
C6 C -0.0035(3) 0.3372(2) 0.3486(3) 0.0421(9) Uani 1 1 d . . .
C7 C -0.0310(3) 0.3351(2) 0.2151(3) 0.0403(8) Uani 1 1 d . . .
H7 H -0.1203 0.3315 0.1719 0.048 Uiso 1 1 calc R . .
C8 C 0.0237(3) 0.4291(3) 0.1674(3) 0.0474(9) Uani 1 1 d . . .
H8A H 0.0543 0.4856 0.2279 0.057 Uiso 1 1 calc R . .
H8B H -0.0371 0.4604 0.0959 0.057 Uiso 1 1 calc R . .
C9 C 0.1286(3) 0.3768(3) 0.1382(3) 0.0440(9) Uani 1 1 d . . .
C10 C -0.0045(3) 0.1415(3) 0.1867(3) 0.0432(9) Uani 1 1 d . . .
H10 H -0.0737 0.1362 0.2088 0.052 Uiso 1 1 calc R . .
C11 C 0.0443(3) 0.0383(3) 0.1650(3) 0.0393(8) Uani 1 1 d . . .
C12 C -0.3564(3) 0.4744(3) 0.1273(3) 0.0433(9) Uani 1 1 d . . .
H12 H -0.3169 0.4134 0.1118 0.052 Uiso 1 1 calc R . .
C13 C -0.3160(3) 0.5771(3) 0.1126(3) 0.0409(8) Uani 1 1 d . . .
H13 H -0.2489 0.5852 0.0877 0.049 Uiso 1 1 calc R . .
C14 C -0.3742(3) 0.6673(3) 0.1346(3) 0.0436(9) Uani 1 1 d . . .
C15 C -0.4754(3) 0.6570(3) 0.1686(3) 0.0560(10) Uani 1 1 d . . .
H15 H -0.5162 0.7186 0.1813 0.067 Uiso 1 1 calc R . .
C16 C -0.0154(3) -0.0543(3) 0.1837(3) 0.0531(10) Uani 1 1 d . . .
H16 H -0.0836 -0.0468 0.2069 0.064 Uiso 1 1 calc R . .
Br1 Br -0.31926(3) 0.81054(3) 0.12031(4) 0.06537(17) Uani 1 1 d . . .
N1 N 0.0321(3) 0.2390(2) 0.1805(2) 0.0412(7) Uani 1 1 d . . .
N2 N 0.1289(2) 0.2671(2) 0.1474(2) 0.0444(7) Uani 1 1 d . . .

loop_
_atom_site_aniso_label
_atom_site_aniso_U_11
_atom_site_aniso_U_22
_atom_site_aniso_U_33
_atom_site_aniso_U_23
_atom_site_aniso_U_13
_atom_site_aniso_U_12
O1 0.0805(19) 0.0491(16) 0.107(2) 0.0033(15) 0.0607(17) -0.0083(15)
C1 0.054(3) 0.110(4) 0.048(3) -0.005(2) 0.019(2) -0.002(2)
C2 0.071(3) 0.122(4) 0.044(3) -0.004(3) 0.011(2) -0.005(3)
C3 0.105(4) 0.081(3) 0.043(3) 0.000(2) 0.033(3) 0.000(3)
C4 0.075(3) 0.110(4) 0.063(3) 0.000(3) 0.044(3) 0.002(3)
C5 0.053(2) 0.078(3) 0.051(3) 0.004(2) 0.022(2) -0.003(2)
C6 0.047(2) 0.042(2) 0.037(2) -0.0017(16) 0.014(2) -0.0007(17)
C7 0.037(2) 0.040(2) 0.048(2) -0.0043(17) 0.0198(17) 0.0055(16)
C8 0.055(2) 0.041(2) 0.049(2) 0.0014(18) 0.0224(19) 0.0052(18)
C9 0.046(2) 0.041(3) 0.049(2) 0.0009(19) 0.022(2) 0.0004(19)
C10 0.044(2) 0.042(2) 0.046(2) 0.0002(18) 0.0186(18) -0.0043(18)
C11 0.042(2) 0.037(2) 0.040(2) -0.0013(16) 0.0152(18) -0.0033(17)
C12 0.049(2) 0.036(2) 0.046(2) 0.0026(17) 0.0175(19) 0.0091(17)
C13 0.040(2) 0.045(2) 0.039(2) 0.0023(18) 0.0151(16) 0.0066(19)
C14 0.049(2) 0.038(2) 0.037(2) -0.0016(16) 0.0061(18) -0.0042(18)
C15 0.064(3) 0.031(2) 0.078(3) -0.0054(18) 0.030(2) 0.0037(18)
C16 0.055(2) 0.046(2) 0.068(3) 0.000(2) 0.034(2) -0.004(2)
Br1 0.0705(3) 0.0460(2) 0.0720(3) 0.0025(2) 0.0158(2) -0.0121(2)
N1 0.0451(18) 0.0372(18) 0.0403(18) -0.0006(14) 0.0139(15) -0.0036(15)
N2 0.0428(18) 0.0394(18) 0.058(2) -0.0030(14) 0.0267(16) -0.0045(14)

loop_
_atom_type_symbol
_atom_type_description
_atom_type_scat_dispersion_real
_atom_type_scat_dispersion_imag
_atom_type_scat_source
C C 0.0033 0.0016 'International Tables Vol C Tables 4.2.6.8 and 6.1.1.4'
H H 0 0 'International Tables Vol C Tables 4.2.6.8 and 6.1.1.4'
Br Br -0.2901 2.4595 'International Tables Vol C Tables 4.2.6.8 and 6.1.1.4'
N N 0.0061 0.0033 'International Tables Vol C Tables 4.2.6.8 and 6.1.1.4'
O O 0.0106 0.006 'International Tables Vol C Tables 4.2.6.8 and 6.1.1.4'

loop_
_geom_angle_atom_site_label_1
_geom_angle_atom_site_label_2
_geom_angle_atom_site_label_3
_geom_angle
_geom_angle_site_symmetry_1
_geom_angle_site_symmetry_3
_geom_angle_publ_flag
C2 C1 C6 120.4(4) . . ?
C2 C1 H1 119.8 . . ?
C6 C1 H1 119.8 . . ?
C3 C2 C1 120.5(4) . . ?
C3 C2 H2 119.8 . . ?
C1 C2 H2 119.8 . . ?
C2 C3 C4 119.4(4) . . ?
C2 C3 H3 120.3 . . ?
C4 C3 H3 120.3 . . ?
C3 C4 C5 120.9(4) . . ?
C3 C4 H4 119.6 . . ?
C5 C4 H4 119.6 . . ?
C6 C5 C4 120.5(3) . . ?
C6 C5 H5 119.7 . . ?
C4 C5 H5 119.7 . . ?
C5 C6 C1 118.2(3) . . ?
C5 C6 C7 121.2(3) . . ?
C1 C6 C7 120.5(3) . . ?
C6 C7 C8 114.9(3) . . ?
C6 C7 N1 110.9(2) . . ?
C8 C7 N1 100.6(2) . . ?
C6 C7 H7 110 . . ?
C8 C7 H7 110 . . ?
N1 C7 H7 110 . . ?
C7 C8 C9 103.8(3) . . ?
C7 C8 H8A 111 . . ?
C9 C8 H8A 111 . . ?
C7 C8 H8B 111 . . ?
C9 C8 H8B 111 . . ?
H8A C8 H8B 109 . . ?
O1 C9 N2 123.8(3) . . ?
O1 C9 C8 123.7(3) . . ?
N2 C9 C8 112.4(3) . . ?
N1 C10 C11 130.5(3) . . ?
N1 C10 H10 114.8 . . ?
C11 C10 H10 114.8 . . ?
C12 C11 C16 118.5(3) 4_665 . ?
C12 C11 C10 125.4(3) 4_665 . ?
C16 C11 C10 116.1(3) . . ?
C13 C12 C11 120.3(3) . 4_565 ?
C13 C12 H12 119.9 . . ?
C11 C12 H12 119.9 4_565 . ?
C14 C13 C12 120.2(3) . . ?
C14 C13 H13 119.9 . . ?
C12 C13 H13 119.9 . . ?
C13 C14 C15 120.7(3) . . ?
C13 C14 Br1 121.9(3) . . ?
C15 C14 Br1 117.4(3) . . ?
C16 C15 C14 119.0(3) 4_565 . ?
C16 C15 H15 120.5 4_565 . ?
C14 C15 H15 120.5 . . ?
C15 C16 C11 121.3(3) 4_665 . ?
C15 C16 H16 119.4 4_665 . ?
C11 C16 H16 119.4 . . ?
C10 N1 N2 125.3(3) . . ?
C10 N1 C7 120.6(3) . . ?
N2 N1 C7 114.1(2) . . ?
C9 N2 N1 107.3(3) . . ?

loop_
_geom_bond_atom_site_label_1
_geom_bond_atom_site_label_2
_geom_bond_distance
_geom_bond_site_symmetry_2
_geom_bond_publ_flag
O1 C9 1.229(3) . ?
C1 C2 1.377(5) . ?
C1 C6 1.381(4) . ?
C1 H1 0.93 . ?
C2 C3 1.353(5) . ?
C2 H2 0.93 . ?
C3 C4 1.355(5) . ?
C3 H3 0.93 . ?
C4 C5 1.373(5) . ?
C4 H4 0.93 . ?
C5 C6 1.365(4) . ?
C5 H5 0.93 . ?
C6 C7 1.501(4) . ?
C7 C8 1.517(4) . ?
C7 N1 1.519(4) . ?
C7 H7 0.98 . ?
C8 C9 1.520(4) . ?
C8 H8A 0.97 . ?
C8 H8B 0.97 . ?
C9 N2 1.349(4) . ?
C10 N1 1.279(4) . ?
C10 C11 1.446(4) . ?
C10 H10 0.93 . ?
C11 C12 1.384(4) 4_665 ?
C11 C16 1.388(4) . ?
C12 C13 1.375(4) . ?
C12 C11 1.384(4) 4_565 ?
C12 H12 0.93 . ?
C13 C14 1.368(4) . ?
C13 H13 0.93 . ?
C14 C15 1.376(4) . ?
C14 Br1 1.895(3) . ?
C15 C16 1.375(4) 4_565 ?
C15 H15 0.93 . ?
C16 C15 1.375(4) 4_665 ?
C16 H16 0.93 . ?
N1 N2 1.358(3) . ?

loop_
_geom_torsion_atom_site_label_1
_geom_torsion_atom_site_label_2
_geom_torsion_atom_site_label_3
_geom_torsion_atom_site_label_4
_geom_torsion
_geom_torsion_site_symmetry_1
_geom_torsion_site_symmetry_2
_geom_torsion_site_symmetry_3
_geom_torsion_site_symmetry_4
_geom_torsion_publ_flag
C6 C1 C2 C3 1.1(6) . . . . ?
C1 C2 C3 C4 -0.3(7) . . . . ?
C2 C3 C4 C5 0.3(7) . . . . ?
C3 C4 C5 C6 -1.0(6) . . . . ?
C4 C5 C6 C1 1.7(5) . . . . ?
C4 C5 C6 C7 -176.6(3) . . . . ?
C2 C1 C6 C5 -1.8(6) . . . . ?
C2 C1 C6 C7 176.6(3) . . . . ?
C5 C6 C7 C8 122.4(3) . . . . ?
C1 C6 C7 C8 -55.9(4) . . . . ?
C5 C6 C7 N1 -124.5(3) . . . . ?
C1 C6 C7 N1 57.3(4) . . . . ?
C6 C7 C8 C9 107.2(3) . . . . ?
N1 C7 C8 C9 -11.9(3) . . . . ?
C7 C8 C9 O1 -171.5(3) . . . . ?
C7 C8 C9 N2 8.3(4) . . . . ?
N1 C10 C11 C12 -2.3(6) . . . 4_665 ?
N1 C10 C11 C16 177.9(3) . . . . ?
C11 C12 C13 C14 -0.4(5) 4_565 . . . ?
C12 C13 C14 C15 -1.6(5) . . . . ?
C12 C13 C14 Br1 178.1(2) . . . . ?
C13 C14 C15 C16 1.9(5) . . . 4_565 ?
Br1 C14 C15 C16 -177.9(2) . . . 4_565 ?
C12 C11 C16 C15 1.8(5) 4_665 . . 4_665 ?
C10 C11 C16 C15 -178.5(3) . . . 4_665 ?
C11 C10 N1 N2 1.7(5) . . . . ?
C11 C10 N1 C7 -176.3(3) . . . . ?
C6 C7 N1 C10 69.9(4) . . . . ?
C8 C7 N1 C10 -168.1(3) . . . . ?
C6 C7 N1 N2 -108.3(3) . . . . ?
C8 C7 N1 N2 13.7(3) . . . . ?
O1 C9 N2 N1 180.0(3) . . . . ?
C8 C9 N2 N1 0.1(4) . . . . ?
C10 N1 N2 C9 172.8(3) . . . . ?
C7 N1 N2 C9 -9.1(3) . . . . ?
